data_2203133
loop_
_publ_author_name
'Tomura, Masaaki'
'Yamashita, Yoshiro'

_publ_section_title
;
 4,5-Diiodo[1,2,5]thiadiazolotetrathiafulvalene
;
_journal_issue 1
_journal_name_full 'Acta Crystallographica Section E'
_journal_page_first o63
_journal_page_last o65
_journal_paper_doi 10.1107/S1600536803027466
_journal_volume 60
_journal_year 2004
_chemical_formula_iupac 'C6 I2 N2 S5'
_chemical_formula_moiety 'C6 I2 N2 S5'
_chemical_formula_sum 'C6 I2 N2 S5'
_chemical_formula_weight 514.18
_chemical_melting_point 514
_chemical_name_common
;
4,5-diiodo[1,2,5]thiadiazolotetrathiafulvalene
;
_chemical_name_systematic
;
5-(4,5-diiodo-1,3-dithiol-2-ylidene)-1,3,2,4,6-diazatrithiapentalene
;
_space_group_IT_number 14
_symmetry_cell_setting monoclinic
_symmetry_space_group_name_Hall '-P 2yn'
_symmetry_space_group_name_H-M 'P 1 21/n 1'
_atom_sites_solution_primary direct
_atom_sites_solution_secondary difmap
_cell_angle_alpha 90.00
_cell_angle_beta 91.152(9)
_cell_angle_gamma 90.00
_cell_formula_units_Z 4
_cell_length_a 12.180(5)
_cell_length_b 4.8825(17)
_cell_length_c 20.083(8)
_cell_measurement_reflns_used 3488
_cell_measurement_temperature 296(2)
_cell_measurement_theta_max 27.5
_cell_measurement_theta_min 3.0
_cell_volume 1194.1(8)
_computing_cell_refinement
;
CrystalClear
;
_computing_data_collection
;
CrystalClear (Molecular Structure Corporation & Rigaku, 2001)
;
_computing_data_reduction
;
TEXSAN (Molecular Structure Corporation & Rigaku, 2000)
;
_computing_molecular_graphics 'ORTEPIII (Burnett & Johnson, 1996)'
_computing_publication_material SHELXL97
_computing_structure_refinement 'SHELXL97 (Sheldrick, 1997)'
_computing_structure_solution 'SHELXS97 (Sheldrick, 1997)'
_diffrn_ambient_temperature 296(2)
_diffrn_detector_area_resol_mean 14.62
_diffrn_measured_fraction_theta_full 0.990
_diffrn_measured_fraction_theta_max 0.990
_diffrn_measurement_device_type 'Rigaku Mercury CCD'
_diffrn_measurement_method '\f and \w'
_diffrn_radiation_monochromator 'Graphite Monochromator'
_diffrn_radiation_source 'Rotating Anode'
_diffrn_radiation_type MoK\a
_diffrn_radiation_wavelength 0.71070
_diffrn_reflns_av_R_equivalents 0.078
_diffrn_reflns_av_sigmaI/netI 0.069
_diffrn_reflns_limit_h_max 14
_diffrn_reflns_limit_h_min -15
_diffrn_reflns_limit_k_max 4
_diffrn_reflns_limit_k_min -6
_diffrn_reflns_limit_l_max 25
_diffrn_reflns_limit_l_min -25
_diffrn_reflns_number 11499
_diffrn_reflns_theta_full 27.5
_diffrn_reflns_theta_max 27.5
_diffrn_reflns_theta_min 3.3
_diffrn_standards_number 0
_exptl_absorpt_coefficient_mu 6.11
_exptl_absorpt_correction_T_max 0.836
_exptl_absorpt_correction_T_min 0.146
_exptl_absorpt_correction_type empirical
_exptl_absorpt_process_details '(ABSCOR; Higashi, 1995)'
_exptl_crystal_colour yellow
_exptl_crystal_density_diffrn 2.860
_exptl_crystal_density_method 'not measured'
_exptl_crystal_description needle
_exptl_crystal_F_000 944
_exptl_crystal_size_max 0.50
_exptl_crystal_size_mid 0.08
_exptl_crystal_size_min 0.03
_refine_diff_density_max 1.79
_refine_diff_density_min -1.31
_refine_ls_extinction_method none
_refine_ls_goodness_of_fit_ref 1.31
_refine_ls_matrix_type full
_refine_ls_number_parameters 136
_refine_ls_number_reflns 2709
_refine_ls_number_restraints 0
_refine_ls_restrained_S_all 1.31
_refine_ls_R_factor_all 0.123
_refine_ls_R_factor_gt 0.099
_refine_ls_shift/su_max <0.001
_refine_ls_shift/su_mean 0.000
_refine_ls_structure_factor_coef Fsqd
_refine_ls_weighting_details 'calc w = 1/[\s^2^(Fo^2^)+(0.0449P)^2^+25.5736P] where P = (Fo^2^+2Fc^2^)/3'
_refine_ls_weighting_scheme calc
_refine_ls_wR_factor_gt 0.180
_refine_ls_wR_factor_ref 0.189
_reflns_number_gt 2256
_reflns_number_total 2709
_reflns_threshold_expression I>2\s(I)
_cod_data_source_file ya6184.cif
_cod_data_source_block I
_cod_original_sg_symbol_H-M 'P 21/n'
_cod_database_code 2203133
_cod_database_fobs_code 2203133

loop_
_symmetry_equiv_pos_as_xyz
'x, y, z'
'-x+1/2, y+1/2, -z+1/2'
'-x, -y, -z'
'x-1/2, -y-1/2, z-1/2'

loop_
_atom_site_label
_atom_site_fract_x
_atom_site_fract_y
_atom_site_fract_z
_atom_site_U_iso_or_equiv
_atom_site_adp_type
_atom_site_calc_flag
_atom_site_occupancy
_atom_site_type_symbol
I1 0.17742(9) 1.3373(2) -0.17318(6) 0.0433(3) Uani d 1 I
I2 0.46971(9) 1.0871(2) -0.16153(6) 0.0453(3) Uani d 1 I
S1 0.1502(3) 0.9473(8) -0.04421(19) 0.0317(8) Uani d 1 S
S2 0.3788(3) 0.7421(8) -0.0361(2) 0.0350(9) Uani d 1 S
S3 0.0848(3) 0.5634(8) 0.07800(19) 0.0311(8) Uani d 1 S
S4 0.3182(3) 0.3533(8) 0.0860(2) 0.0329(8) Uani d 1 S
S5 0.1248(3) -0.0179(8) 0.22376(19) 0.0330(8) Uani d 1 S
N1 0.0503(10) 0.205(3) 0.1815(6) 0.033(3) Uani d 1 N
N2 0.2428(10) 0.026(2) 0.1865(6) 0.031(3) Uani d 1 N
C1 0.2459(11) 0.727(3) -0.0037(7) 0.023(3) Uani d 1 C
C2 0.2426(11) 1.069(3) -0.1021(6) 0.025(3) Uani d 1 C
C3 0.3450(11) 0.976(3) -0.0997(7) 0.027(3) Uani d 1 C
C4 0.2177(12) 0.571(3) 0.0460(7) 0.027(3) Uani d 1 C
C5 0.1144(11) 0.311(3) 0.1383(7) 0.026(3) Uani d 1 C
C6 0.2243(10) 0.215(3) 0.1403(6) 0.020(3) Uani d 1 C

loop_
_atom_site_aniso_label
_atom_site_aniso_U_11
_atom_site_aniso_U_22
_atom_site_aniso_U_33
_atom_site_aniso_U_12
_atom_site_aniso_U_13
_atom_site_aniso_U_23
I1 0.0408(6) 0.0437(6) 0.0453(7) 0.0029(5) 0.0024(5) 0.0140(5)
I2 0.0355(6) 0.0523(7) 0.0488(7) -0.0017(5) 0.0175(5) 0.0090(5)
S1 0.0206(17) 0.037(2) 0.038(2) 0.0032(14) 0.0075(15) 0.0105(16)
S2 0.0220(18) 0.043(2) 0.040(2) 0.0024(15) 0.0115(16) 0.0136(17)
S3 0.0224(17) 0.040(2) 0.031(2) 0.0071(14) 0.0067(14) 0.0101(15)
S4 0.0180(16) 0.043(2) 0.037(2) 0.0025(14) 0.0057(15) 0.0123(16)
S5 0.036(2) 0.034(2) 0.0292(19) -0.0029(15) 0.0045(16) 0.0075(15)
N1 0.034(7) 0.037(7) 0.029(7) 0.003(5) 0.015(5) 0.010(5)
N2 0.027(6) 0.037(7) 0.028(7) -0.003(5) -0.006(5) 0.010(5)
C1 0.023(7) 0.018(6) 0.030(7) -0.005(5) 0.007(6) 0.008(5)
C2 0.030(7) 0.024(7) 0.021(7) -0.004(5) 0.007(6) 0.008(5)
C3 0.019(7) 0.034(8) 0.030(8) 0.003(5) 0.008(6) 0.004(6)
C4 0.033(8) 0.025(7) 0.023(7) 0.004(6) 0.004(6) -0.002(5)
C5 0.028(7) 0.025(7) 0.027(7) 0.004(5) 0.004(6) 0.000(5)
C6 0.018(6) 0.028(7) 0.014(6) -0.004(5) -0.006(5) -0.002(5)

loop_
_atom_type_symbol
_atom_type_description
_atom_type_scat_dispersion_real
_atom_type_scat_dispersion_imag
_atom_type_scat_source
C C 0.0033 0.0016 'International Tables Vol C Tables 4.2.6.8 and 6.1.1.4'
I I -0.4742 1.8119 'International Tables Vol C Tables 4.2.6.8 and 6.1.1.4'
N N 0.0061 0.0033 'International Tables Vol C Tables 4.2.6.8 and 6.1.1.4'
S S 0.1246 0.1234 'International Tables Vol C Tables 4.2.6.8 and 6.1.1.4'

loop_
_geom_angle_atom_site_label_1
_geom_angle_atom_site_label_2
_geom_angle_atom_site_label_3
_geom_angle
_geom_angle_publ_flag
C2 S1 C1 94.9(6) yes
C1 S2 C3 95.3(6) yes
C4 S3 C5 95.1(6) yes
C6 S4 C4 93.5(6) yes
N2 S5 N1 99.1(6) yes
C5 N1 S5 106.1(10) yes
C6 N2 S5 105.7(9) yes
C4 C1 S2 124.3(11) yes
C4 C1 S1 121.6(11) yes
S2 C1 S1 114.0(7) yes
C3 C2 S1 118.6(10) yes
C3 C2 I1 125.8(10) yes
S1 C2 I1 115.5(7) yes
C2 C3 S2 117.1(10) yes
C2 C3 I2 126.4(10) yes
S2 C3 I2 116.5(7) yes
C1 C4 S3 123.3(11) yes
C1 C4 S4 120.0(11) yes
S3 C4 S4 116.7(8) yes
N1 C5 C6 115.7(12) yes
N1 C5 S3 128.8(11) yes
C6 C5 S3 115.5(10) yes
N2 C6 C5 113.4(12) yes
N2 C6 S4 127.4(10) yes
C5 C6 S4 119.2(10) yes

loop_
_geom_bond_atom_site_label_1
_geom_bond_atom_site_label_2
_geom_bond_distance
_geom_bond_publ_flag
I1 C2 2.083(13) yes
I2 C3 2.054(13) yes
S1 C1 1.771(14) yes
S1 C2 1.739(13) yes
S2 C1 1.758(13) yes
S2 C3 1.756(14) yes
S3 C4 1.754(14) yes
S3 C5 1.761(14) yes
S4 C4 1.796(14) yes
S4 C6 1.734(13) yes
S5 N1 1.641(12) yes
S5 N2 1.648(13) yes
N1 C5 1.288(17) yes
N2 C6 1.324(17) yes
C1 C4 1.309(18) yes
C2 C3 1.327(19) yes
C5 C6 1.417(18) yes

loop_
_geom_contact_atom_site_label_1
_geom_contact_atom_site_label_2
_geom_contact_distance
_geom_contact_site_symmetry_2
_geom_contact_publ_flag
I1 N1 3.564(12) 3_575 yes
I1 S3 3.786(4) 3_575 yes
I1 I2 3.934(2) 2_554 yes
I2 N1 3.473(12) 4_675 yes
I2 N2 3.590(12) 3_665 yes
I2 S5 3.670(4) 4_675 yes
I2 S4 3.666(4) 3_665 yes
I2 I1 3.934(2) 2_544 no
S3 I1 3.786(4) 3_575 no
S3 S5 3.596(6) 1_565 yes
S4 I2 3.666(4) 3_665 no
S5 N2 3.269(13) 2_545 yes
S5 I2 3.670(4) 4_576 no
S5 S3 3.596(6) 1_545 no
N1 I2 3.473(12) 4_576 no
N1 I1 3.564(12) 3_575 no
N2 S5 3.269(13) 2 no
N2 I2 3.590(12) 3_665 no

loop_
_geom_torsion_atom_site_label_1
_geom_torsion_atom_site_label_2
_geom_torsion_atom_site_label_3
_geom_torsion_atom_site_label_4
_geom_torsion
_geom_torsion_publ_flag
N2 S5 N1 C5 0.9(12) no
N1 S5 N2 C6 -0.4(11) no
C3 S2 C1 C4 177.6(13) no
C3 S2 C1 S1 -2.5(9) no
C2 S1 C1 C4 -178.2(13) no
C2 S1 C1 S2 1.9(9) no
C1 S1 C2 C3 -0.3(13) no
C1 S1 C2 I1 176.6(7) no
S1 C2 C3 S2 -1.5(17) no
I1 C2 C3 S2 -178.0(7) no
S1 C2 C3 I2 -179.6(8) no
I1 C2 C3 I2 4(2) no
C1 S2 C3 C2 2.4(13) no
C1 S2 C3 I2 -179.3(8) no
S2 C1 C4 S3 179.2(8) no
S1 C1 C4 S3 -0.6(18) no
S2 C1 C4 S4 0.4(18) no
S1 C1 C4 S4 -179.5(7) no
C5 S3 C4 C1 178.8(13) no
C5 S3 C4 S4 -2.4(9) no
C6 S4 C4 C1 -178.3(12) no
C6 S4 C4 S3 2.7(9) no
S5 N1 C5 C6 -1.1(16) no
S5 N1 C5 S3 -179.8(9) no
C4 S3 C5 N1 179.6(14) no
C4 S3 C5 C6 0.9(11) no
S5 N2 C6 C5 -0.2(14) no
S5 N2 C6 S4 178.5(8) no
N1 C5 C6 N2 0.8(18) no
S3 C5 C6 N2 179.7(10) no
N1 C5 C6 S4 -177.9(10) no
S3 C5 C6 S4 1.0(15) no
C4 S4 C6 N2 179.3(12) no
C4 S4 C6 C5 -2.2(11) no

loop_
_cod_related_entry_id
_cod_related_entry_database
_cod_related_entry_code
1 ChemSpider 21131159
